data_1001675
loop_
_publ_author_name
'Agafonov, V'
'Kahn, A'
'Michel, D'
'Perez y Jorba, M'

_publ_section_title
;
Structural investigation of a new iron germanate Fe8 Ge3 O18
;
_journal_coden_ASTM JSSCBI
_journal_name_full 'Journal of Solid State Chemistry'
_journal_page_first 397
_journal_page_last 401
_journal_paper_doi 10.1016/0022-4596(86)90255-0
_journal_volume 62
_journal_year 1986
_chemical_formula_structural 'Fe8 Ge3 O18'
_chemical_formula_sum 'Fe8 Ge3 O18'
_chemical_name_systematic 'Iron(III) trigermanate'
_space_group_IT_number 14
_symmetry_cell_setting monoclinic
_symmetry_Int_Tables_number 14
_symmetry_space_group_name_Hall '-P 2ybc'
_symmetry_space_group_name_H-M 'P 1 21/c 1'
_cell_angle_alpha 90
_cell_angle_beta 101.80(2)
_cell_angle_gamma 90
_cell_formula_units_Z 2
_cell_length_a 8.754(2)
_cell_length_b 5.110(1)
_cell_length_c 14.280(3)
_cell_volume 625.3
_exptl_crystal_density_meas 5
_refine_ls_R_factor_all 0.039
_cod_database_code 1001675

loop_
_symmetry_equiv_pos_as_xyz
x,y,z
-x,1/2+y,1/2-z
-x,-y,-z
x,1/2-y,1/2+z

loop_
_atom_site_label
_atom_site_type_symbol
_atom_site_symmetry_multiplicity
_atom_site_Wyckoff_symbol
_atom_site_fract_x
_atom_site_fract_y
_atom_site_fract_z
_atom_site_occupancy
_atom_site_attached_hydrogens
_atom_site_calc_flag
Fe1 Fe3+ 2 a 0. 0. 0. 1. 0 d
Fe2 Fe3+ 4 e 0.5388(1) 0.1878(2) 0.1801(1) 0.68 0 d
Ge1 Ge4+ 4 e 0.5388(1) 0.1878(2) 0.1801(1) 0.32 0 d
Fe3 Fe3+ 4 e 0.9134(2) 0.1841(3) 0.1824(1) 0.82 0 d
Ge2 Ge4+ 4 e 0.9134(2) 0.1841(3) 0.1824(1) 0.18 0 d
Fe4 Fe3+ 4 e 0.3370(2) -0.0614(3) 0.0024(1) 1. 0 d
Fe5 Fe3+ 4 e 0.2793(2) 0.1678(3) 0.3393(1) 1. 0 d
Ge3 Ge4+ 4 e 0.7900(1) -0.0252(2) 0.3791(1) 1. 0 d
O1 O2- 4 e 0.1912(8) -0.2119(14) 0.0728(5) 1. 0 d
O2 O2- 4 e 0.3558(8) 0.2882(14) 0.0846(5) 1. 0 d
O3 O2- 4 e 0.0378(8) 0.2982(14) 0.0885(5) 1. 0 d
O4 O2- 4 e 0.5401(8) -0.1101(15) 0.0880(5) 1. 0 d
O5 O2- 4 e 0.6931(9) 0.3280(14) 0.1007(5) 1. 0 d
O6 O2- 4 e 0.8484(8) -0.1006(15) 0.0842(6) 1. 0 d
O7 O2- 4 e 0.0843(8) 0.0214(14) 0.2637(5) 1. 0 d
O8 O2- 4 e 0.2523(8) 0.5086(14) 0.2489(5) 1. 0 d
O9 O2- 4 e 0.4267(8) 0.0191(14) 0.2618(5) 1. 0 d

loop_
_atom_type_symbol
_atom_type_oxidation_number
Fe3+ 3.000
Ge4+ 4.000
O2- -2.000
